data_2214475
loop_
_publ_author_name
'Siero\'n, Les\/law'

_publ_section_title
Tetrakis(\m-chloroacetato-\k^2^<i>O</i>:<i>O</i>')bis[(<i>N</i>,<i>N</i>-dimethylformamide-\k<i>O</i>)copper(II)]
_journal_coeditor_code ZL2041
_journal_issue 7
_journal_name_full 'Acta Crystallographica Section E'
_journal_page_first m1966
_journal_page_last m1966
_journal_paper_doi 10.1107/S1600536807029674
_journal_volume 63
_journal_year 2007
_chemical_formula_iupac '[Cu2 (C2 H2 Cl O2)4 (C3 H7 N O)2]'
_chemical_formula_moiety 'C14 H22 Cl4 Cu2 N2 O10'
_chemical_formula_sum 'C14 H22 Cl4 Cu2 N2 O10'
_chemical_formula_weight 647.24
_chemical_name_systematic
;
Tetrakis(\m-chloroacetato-\k^2^<i>O</i>:<i>O</i>')bis[(<i>N</i>,<i>N</i>-\
dimethylformamide-\k<i>O</i>)copper(II)]
;
_space_group_IT_number 2
_symmetry_cell_setting triclinic
_symmetry_space_group_name_Hall '-P 1'
_symmetry_space_group_name_H-M 'P -1'
_atom_sites_solution_hydrogens difmap
_atom_sites_solution_primary direct
_cell_angle_alpha 87.824(5)
_cell_angle_beta 71.974(6)
_cell_angle_gamma 80.015(6)
_cell_formula_units_Z 1
_cell_length_a 7.9969(6)
_cell_length_b 8.0326(5)
_cell_length_c 10.2420(7)
_cell_measurement_reflns_used 3751
_cell_measurement_temperature 294
_cell_measurement_theta_max 31.2
_cell_measurement_theta_min 2.6
_cell_volume 616.05(8)
_computing_cell_refinement 'CrysAlis RED (Oxford Diffraction, 2006)'
_computing_data_collection 'CrysAlis CCD (Oxford Diffraction, 2006)'
_computing_data_reduction 'CrysAlis RED'
_computing_molecular_graphics 'SHELXTL and Mercury (Macrae <i>et al.</i>,  2006)'
_computing_publication_material 'PLATON (Spek, 2003)'
_computing_structure_refinement SHELXTL
_computing_structure_solution 'SHELXTL (Sheldrick, 2001)'
_diffrn_ambient_temperature 294
_diffrn_detector_area_resol_mean 8.2356
_diffrn_measured_fraction_theta_full 0.991
_diffrn_measured_fraction_theta_max 0.991
_diffrn_measurement_device 'Kuma KM-4 CCD'
_diffrn_measurement_method \w
_diffrn_radiation_monochromator graphite
_diffrn_radiation_type MoK\a
_diffrn_radiation_wavelength 0.71073
_diffrn_reflns_av_R_equivalents 0.009
_diffrn_reflns_av_sigmaI/netI 0.010
_diffrn_reflns_limit_h_max 10
_diffrn_reflns_limit_h_min -10
_diffrn_reflns_limit_k_max 8
_diffrn_reflns_limit_k_min -10
_diffrn_reflns_limit_l_max 13
_diffrn_reflns_limit_l_min -11
_diffrn_reflns_number 6079
_diffrn_reflns_reduction_process
;
;
_diffrn_reflns_theta_full 27.50
_diffrn_reflns_theta_max 27.50
_diffrn_reflns_theta_min 2.57
_diffrn_standards_interval_count 0
_diffrn_standards_number 0
_exptl_absorpt_coefficient_mu 2.209
_exptl_absorpt_correction_T_max 0.639
_exptl_absorpt_correction_T_min 0.511
_exptl_absorpt_correction_type multi-scan
_exptl_absorpt_process_details '(CrysAlis RED; Oxford Diffraction, 2006)'
_exptl_crystal_colour blue-green
_exptl_crystal_density_diffrn 1.745
_exptl_crystal_density_method 'Not measured'
_exptl_crystal_description Prism
_exptl_crystal_F_000 326
_exptl_crystal_size_max 0.45
_exptl_crystal_size_mid 0.25
_exptl_crystal_size_min 0.20
_refine_diff_density_max 0.600
_refine_diff_density_min -0.347
_refine_ls_extinction_coef 0.0116(18)
_refine_ls_extinction_expression Fc^*^=kFc[1+0.001xFc^2^\l^3^/sin(2\q)]^-1/4^
_refine_ls_extinction_method SHELXL97
_refine_ls_goodness_of_fit_ref 1.074
_refine_ls_hydrogen_treatment refU
_refine_ls_matrix_type full
_refine_ls_number_parameters 159
_refine_ls_number_reflns 2814
_refine_ls_number_restraints 0
_refine_ls_restrained_S_all 1.074
_refine_ls_R_factor_all 0.0244
_refine_ls_R_factor_gt 0.0232
_refine_ls_shift/su_max 0.001
_refine_ls_shift/su_mean 0.000
_refine_ls_structure_factor_coef Fsqd
_refine_ls_weighting_details 'calc w=1/[\s^2^(Fo^2^)+(0.0379P)^2^+0.2335P] where P=(Fo^2^+2Fc^2^)/3'
_refine_ls_weighting_scheme calc
_refine_ls_wR_factor_gt 0.0663
_refine_ls_wR_factor_ref 0.0669
_reflns_number_gt 2660
_reflns_number_total 2814
_reflns_threshold_expression I>2\s(I)
_cod_data_source_file zl2041.cif
_cod_data_source_block I
_cod_database_code 2214475
_cod_database_fobs_code 2214475

loop_
_symmetry_equiv_pos_site_id
_symmetry_equiv_pos_as_xyz
1 x,y,z
2 -x,-y,-z

loop_
_atom_site_aniso_label
_atom_site_aniso_U_11
_atom_site_aniso_U_22
_atom_site_aniso_U_33
_atom_site_aniso_U_12
_atom_site_aniso_U_13
_atom_site_aniso_U_23
Cu1 0.03450(10) 0.03020(10) 0.02560(10) -0.01170(10) -0.00160(10) 0.00070(10)
Cl1 0.0935(5) 0.0635(4) 0.0471(3) -0.0030(3) -0.0226(3) -0.0226(3)
Cl2 0.0839(4) 0.0667(4) 0.0857(5) -0.0212(3) -0.0482(4) 0.0314(3)
O1 0.0620(8) 0.0387(7) 0.0344(7) -0.0211(6) -0.0014(6) -0.0072(5)
O2 0.0375(6) 0.0468(7) 0.0452(7) -0.0104(5) -0.0067(5) 0.0106(6)
O3 0.0575(8) 0.0348(6) 0.0368(7) -0.0173(6) -0.0046(6) -0.0034(5)
O4 0.0394(7) 0.0560(8) 0.0429(7) -0.0116(6) -0.0090(6) 0.0136(6)
O5 0.0524(8) 0.0470(7) 0.0303(6) -0.0182(6) 0.0015(5) 0.0043(5)
N1 0.0490(9) 0.0533(10) 0.0316(8) 0.0045(7) -0.0043(7) 0.0022(7)
C1 0.0404(8) 0.0298(8) 0.0351(9) -0.0075(6) -0.0114(7) -0.0042(6)
C2 0.0699(13) 0.0351(9) 0.0458(11) -0.0136(9) -0.0158(10) -0.0088(8)
C3 0.0381(8) 0.0302(8) 0.0370(9) -0.0099(6) -0.0101(7) -0.0026(6)
C4 0.0436(10) 0.0430(10) 0.0626(13) -0.0090(8) -0.0171(9) 0.0097(9)
C5 0.0437(10) 0.0527(11) 0.0426(10) -0.0095(8) -0.0036(8) 0.0021(9)
C6 0.080(2) 0.143(3) 0.0394(13) 0.012(2) -0.0140(13) -0.0079(16)
C7 0.0647(14) 0.0596(14) 0.0565(14) -0.0130(11) 0.0101(12) 0.0130(11)

loop_
_atom_site_type_symbol
_atom_site_label
_atom_site_fract_x
_atom_site_fract_y
_atom_site_fract_z
_atom_site_U_iso_or_equiv
_atom_site_thermal_displace_type
_atom_site_calc_flag
_atom_site_refinement_flags
_atom_site_occupancy
Cu Cu1 0.10233(3) 0.56685(2) -0.11043(2) 0.03110(10) Uani . . 1.000
Cl Cl1 0.09850(10) 0.09076(8) -0.39180(6) 0.0685(2) Uani . . 1.000
Cl Cl2 0.41733(10) 0.10139(9) 0.20517(8) 0.0734(3) Uani . . 1.000
O O1 0.0899(2) 0.35412(17) -0.19692(14) 0.0464(4) Uani . . 1.000
O O2 0.30126(17) 0.44111(18) -0.05042(14) 0.0444(4) Uani . . 1.000
O O3 -0.08262(19) 0.24157(16) -0.01133(13) 0.0440(4) Uani . . 1.000
O O4 0.12946(18) 0.32648(19) 0.13481(15) 0.0469(4) Uani . . 1.000
O O5 0.26071(19) 0.66002(18) -0.29703(13) 0.0454(4) Uani . . 1.000
N N1 0.3366(2) 0.6631(2) -0.52957(16) 0.0482(5) Uani . . 1.000
C C1 0.0121(2) 0.2386(2) -0.13520(17) 0.0348(5) Uani . . 1.000
C C2 0.0355(3) 0.0721(3) -0.2111(2) 0.0499(6) Uani . . 1.000
C C3 0.2762(2) 0.3470(2) 0.05293(18) 0.0348(5) Uani . . 1.000
C C4 0.4480(3) 0.2523(3) 0.0732(2) 0.0496(6) Uani . . 1.000
C C5 0.2393(3) 0.6247(3) -0.4080(2) 0.0485(6) Uani . . 1.000
C C6 0.3121(5) 0.6134(6) -0.6568(3) 0.0921(13) Uani . . 1.000
C C7 0.4803(4) 0.7616(3) -0.5441(3) 0.0669(8) Uani . . 1.000
H H1 0.12560 -0.00930 -0.18720 0.100(11) Uiso calc R 1.000
H H2 -0.07580 0.02850 -0.18020 0.080(9) Uiso calc R 1.000
H H3 0.52120 0.19530 -0.01230 0.068(8) Uiso calc R 1.000
H H4 0.51300 0.33380 0.09390 0.084(9) Uiso calc R 1.000
H H5 0.14680 0.56640 -0.40360 0.069(8) Uiso calc R 1.000
H H61 0.22190 0.54310 -0.63630 0.18(2) Uiso calc R 1.000
H H62 0.42240 0.55170 -0.71460 0.138(16) Uiso calc R 1.000
H H63 0.27580 0.71250 -0.70330 0.16(2) Uiso calc R 1.000
H H71 0.58380 0.71390 -0.61730 0.099(11) Uiso calc R 1.000
H H72 0.50970 0.75850 -0.45990 0.114(13) Uiso calc R 1.000
H H73 0.44110 0.87660 -0.56460 0.160(19) Uiso calc R 1.000

loop_
_atom_type_symbol
_atom_type_description
_atom_type_scat_dispersion_real
_atom_type_scat_dispersion_imag
_atom_type_scat_source
O O 0.0106 0.0060 'International Tables Vol C Tables 4.2.6.8 and 6.1.1.4'
N N 0.0061 0.0033 'International Tables Vol C Tables 4.2.6.8 and 6.1.1.4'
Cu Cu 0.3201 1.2651 'International Tables Vol C Tables 4.2.6.8 and 6.1.1.4'
Cl Cl 0.1484 0.1585 'International Tables Vol C Tables 4.2.6.8 and 6.1.1.4'
H H 0.0000 0.0000 'International Tables Vol C Tables 4.2.6.8 and 6.1.1.4'
C C 0.0033 0.0016 'International Tables Vol C Tables 4.2.6.8 and 6.1.1.4'

loop_
_geom_angle_atom_site_label_1
_geom_angle_atom_site_label_2
_geom_angle_atom_site_label_3
_geom_angle_site_symmetry_1
_geom_angle_site_symmetry_3
_geom_angle
_geom_angle_publ_flag
O1 Cu1 O2 . . 88.42(6) yes
O1 Cu1 O5 . . 93.93(6) yes
O1 Cu1 O3 . 2_565 167.75(6) yes
O1 Cu1 O4 . 2_565 90.31(6) yes
O2 Cu1 O5 . . 97.35(6) yes
O2 Cu1 O3 . 2_565 90.21(6) yes
O2 Cu1 O4 . 2_565 167.87(6) yes
O3 Cu1 O5 2_565 . 98.32(5) yes
O4 Cu1 O5 2_565 . 94.78(6) yes
O3 Cu1 O4 2_565 2_565 88.48(6) yes
Cu1 O1 C1 . . 125.19(12) no
Cu1 O2 C3 . . 122.57(12) no
Cu1 O3 C1 2_565 . 120.41(12) no
Cu1 O4 C3 2_565 . 122.77(13) no
Cu1 O5 C5 . . 119.27(15) no
C5 N1 C6 . . 123.4(2) no
C5 N1 C7 . . 120.42(19) no
C6 N1 C7 . . 116.1(2) no
O1 C1 O3 . . 126.43(16) no
O1 C1 C2 . . 119.16(16) no
O3 C1 C2 . . 114.37(15) no
Cl1 C2 C1 . . 113.61(15) no
O2 C3 O4 . . 126.68(17) no
O2 C3 C4 . . 113.55(16) no
O4 C3 C4 . . 119.78(16) no
Cl2 C4 C3 . . 114.60(15) no
O5 C5 N1 . . 125.1(2) no
Cl1 C2 H1 . . 109 no
Cl1 C2 H2 . . 109 no
C1 C2 H1 . . 109 no
C1 C2 H2 . . 109 no
H1 C2 H2 . . 108 no
Cl2 C4 H3 . . 109 no
Cl2 C4 H4 . . 109 no
C3 C4 H3 . . 109 no
C3 C4 H4 . . 109 no
H3 C4 H4 . . 108 no
O5 C5 H5 . . 117 no
N1 C5 H5 . . 117 no
N1 C6 H61 . . 109 no
N1 C6 H62 . . 109 no
N1 C6 H63 . . 109 no
H61 C6 H62 . . 109 no
H61 C6 H63 . . 109 no
H62 C6 H63 . . 110 no
N1 C7 H71 . . 109 no
N1 C7 H72 . . 109 no
N1 C7 H73 . . 109 no
H71 C7 H72 . . 109 no
H71 C7 H73 . . 109 no
H72 C7 H73 . . 109 no

loop_
_geom_bond_atom_site_label_1
_geom_bond_atom_site_label_2
_geom_bond_site_symmetry_2
_geom_bond_distance
_geom_bond_publ_flag
Cu1 O1 . 1.9856(14) yes
Cu1 O2 . 1.9823(15) yes
Cu1 O3 2_565 1.9719(13) yes
Cu1 O4 2_565 1.9879(16) yes
Cu1 O5 . 2.1304(14) yes
Cl1 C2 . 1.769(2) no
Cl2 C4 . 1.769(2) no
O1 C1 . 1.249(2) yes
O2 C3 . 1.262(2) yes
O3 C1 . 1.259(2) yes
O4 C3 . 1.247(2) yes
O5 C5 . 1.250(2) yes
N1 C5 . 1.306(3) no
N1 C6 . 1.456(4) no
N1 C7 . 1.473(4) no
C1 C2 . 1.527(3) no
C3 C4 . 1.520(3) no
C2 H1 . 0.97 no
C2 H2 . 0.97 no
C4 H3 . 0.97 no
C4 H4 . 0.97 no
C5 H5 . 0.93 no
C6 H61 . 0.96 no
C6 H62 . 0.96 no
C6 H63 . 0.96 no
C7 H71 . 0.96 no
C7 H72 . 0.96 no
C7 H73 . 0.96 no

loop_
_geom_contact_atom_site_label_1
_geom_contact_atom_site_label_2
_geom_contact_distance
_geom_contact_site_symmetry_2
_geom_contact_publ_flag
Cu1 Cu1 2.6614(4) 2_565 yes

loop_
_geom_hbond_atom_site_label_D
_geom_hbond_atom_site_label_H
_geom_hbond_atom_site_label_A
_geom_hbond_site_symmetry_A
_geom_hbond_distance_DH
_geom_hbond_distance_HA
_geom_hbond_distance_DA
_geom_hbond_angle_DHA
_geom_hbond_publ_flag
C4 H4 O2 2_665 0.97 2.48 3.394(3) 158 yes
